data_4110034
loop_
_publ_author_name
'Yoshinori Kondo'
'James V. Morey'
'Jacqueline C. Morgan'
'Hiroshi Naka'
'Daisuke Nobuto'
'Paul R. Raithby'
'Masanobu Uchiyama'
'Andrew E. H. Wheatley'

_publ_section_title
;
 On the Kinetic and Thermodynamic Reactivity of Lithium
 Di(alkyl)amidozincate Bases in Directed Ortho Metalation
;
_journal_name_full 'Journal of the American Chemical Society'
_journal_page_first 12734
_journal_page_last 12738
_journal_paper_doi 10.1021/ja072118m
_journal_volume 129
_journal_year 2007
_chemical_formula_moiety 'C44 H61 Li N2 O4 Zn'
_chemical_formula_sum 'C44 H61 Li N2 O4 Zn'
_chemical_formula_weight 754.26
_chemical_name_systematic
; 
 ? 
;
_space_group_IT_number 14
_symmetry_cell_setting monoclinic
_symmetry_space_group_name_Hall '-P 2yn'
_symmetry_space_group_name_H-M 'P 1 21/n 1'
_atom_sites_solution_hydrogens geom
_atom_sites_solution_primary direct
_atom_sites_solution_secondary difmap
_audit_creation_method SHELXL-97
_cell_angle_alpha 90.00
_cell_angle_beta 92.010(1)
_cell_angle_gamma 90.00
_cell_formula_units_Z 4
_cell_length_a 12.8642(2)
_cell_length_b 18.0785(3)
_cell_length_c 18.0714(3)
_cell_measurement_reflns_used 18247
_cell_measurement_temperature 180(2)
_cell_measurement_theta_max 27.48
_cell_measurement_theta_min 1.02
_cell_volume 4200.20(12)
_computing_cell_refinement 'HKL Scalepack (Otwinowski & Minor 1997)'
_computing_data_collection 'Collect (Nonius B.V. 1998)'
_computing_data_reduction
;
 HKL Denzo and Scalepack (Otwinowski & Minor 1997)
;
_computing_publication_material 'SHELXL-97 (Sheldrick 1997)'
_computing_structure_refinement 'SHELXL-97 (Sheldrick 1997)'
_computing_structure_solution 'SIR-92 (Altomare et al. 1994)'
_diffrn_ambient_temperature 180(2)
_diffrn_measured_fraction_theta_full 0.993
_diffrn_measured_fraction_theta_max 0.993
_diffrn_measurement_device_type 'Nonius Kappa CCD'
_diffrn_measurement_method 'Thin slice \w and \f scans'
_diffrn_radiation_source 'fine-focus sealed tube'
_diffrn_radiation_type MoK\a
_diffrn_radiation_wavelength 0.71073
_diffrn_reflns_av_R_equivalents 0.0406
_diffrn_reflns_av_sigmaI/netI 0.0430
_diffrn_reflns_limit_h_max 16
_diffrn_reflns_limit_h_min -16
_diffrn_reflns_limit_k_max 23
_diffrn_reflns_limit_k_min -23
_diffrn_reflns_limit_l_max 23
_diffrn_reflns_limit_l_min -23
_diffrn_reflns_number 27191
_diffrn_reflns_theta_full 27.50
_diffrn_reflns_theta_max 27.50
_diffrn_reflns_theta_min 3.53
_exptl_absorpt_coefficient_mu 0.626
_exptl_absorpt_correction_T_max 0.941
_exptl_absorpt_correction_T_min 0.747
_exptl_absorpt_correction_type multi-scan
_exptl_absorpt_process_details
;
multi-scan from symmetry-related measurements 
 Sortav (Blessing 1995)
;
_exptl_crystal_colour colourless
_exptl_crystal_density_diffrn 1.193
_exptl_crystal_description 'rhombohedral prism'
_exptl_crystal_F_000 1616
_exptl_crystal_size_max 0.46
_exptl_crystal_size_mid 0.35
_exptl_crystal_size_min 0.10
_refine_diff_density_max 0.409
_refine_diff_density_min -0.524
_refine_diff_density_rms 0.054
_refine_ls_extinction_method none
_refine_ls_goodness_of_fit_ref 1.030
_refine_ls_hydrogen_treatment constr
_refine_ls_matrix_type full
_refine_ls_number_parameters 478
_refine_ls_number_reflns 9595
_refine_ls_number_restraints 0
_refine_ls_restrained_S_all 1.030
_refine_ls_R_factor_all 0.0734
_refine_ls_R_factor_gt 0.0496
_refine_ls_shift/su_max 0.001
_refine_ls_shift/su_mean 0.000
_refine_ls_structure_factor_coef Fsqd
_refine_ls_weighting_details 'calc w=1/[\s^2^(Fo^2^)+(0.0552P)^2^+2.9881P] where P=(Fo^2^+2Fc^2^)/3'
_refine_ls_weighting_scheme calc
_refine_ls_wR_factor_gt 0.1173
_refine_ls_wR_factor_ref 0.1324
_reflns_number_gt 7287
_reflns_number_total 9595
_reflns_threshold_expression >2sigma(I)
_cod_data_source_file ja072118msi20070604_053507.cif
_cod_data_source_block aw0513
_cod_database_code 4110034

loop_
_symmetry_equiv_pos_as_xyz
'x, y, z'
'-x+1/2, y+1/2, -z+1/2'
'-x, -y, -z'
'x-1/2, -y-1/2, z-1/2'

loop_
_atom_site_label
_atom_site_type_symbol
_atom_site_fract_x
_atom_site_fract_y
_atom_site_fract_z
_atom_site_U_iso_or_equiv
_atom_site_adp_type
_atom_site_occupancy
_atom_site_symmetry_multiplicity
_atom_site_calc_flag
_atom_site_refinement_flags
Zn1 Zn 0.85063(2) 0.230059(17) 0.741710(15) 0.03933(10) Uani 1 1 d .
Li1 Li 0.8634(3) 0.2603(2) 0.9753(2) 0.0349(8) Uani 1 1 d .
O1 O 0.74830(12) 0.30918(8) 0.92727(8) 0.0334(3) Uani 1 1 d .
O2 O 0.97739(12) 0.21382(9) 0.93130(9) 0.0406(4) Uani 1 1 d .
O3 O 0.80692(14) 0.19265(9) 1.04960(10) 0.0463(4) Uani 1 1 d .
O4 O 0.92407(15) 0.33070(10) 1.04800(10) 0.0514(5) Uani 1 1 d .
N1 N 0.63687(14) 0.34395(10) 0.83506(10) 0.0325(4) Uani 1 1 d .
N2 N 1.09456(15) 0.16497(11) 0.85566(11) 0.0364(4) Uani 1 1 d .
C1 C 0.67849(16) 0.21151(11) 0.85296(11) 0.0289(4) Uani 1 1 d .
C2 C 0.74886(17) 0.17878(12) 0.80648(12) 0.0318(5) Uani 1 1 d .
C3 C 0.73819(19) 0.10045(13) 0.79845(13) 0.0382(5) Uani 1 1 d .
H3 H 0.7849 0.0755 0.7674 0.046 Uiso 1 1 calc R
C4 C 0.66524(19) 0.05950(13) 0.83247(14) 0.0403(5) Uani 1 1 d .
H4 H 0.6636 0.0074 0.8257 0.048 Uiso 1 1 calc R
C5 C 0.59194(18) 0.09361(13) 0.87772(13) 0.0362(5) Uani 1 1 d .
C6 C 0.59845(16) 0.17161(12) 0.88888(12) 0.0317(5) Uani 1 1 d .
C7 C 0.52522(18) 0.20536(15) 0.93487(14) 0.0403(5) Uani 1 1 d .
H7 H 0.5288 0.2571 0.9436 0.048 Uiso 1 1 calc R
C8 C 0.4493(2) 0.16439(17) 0.96694(15) 0.0507(7) Uani 1 1 d .
H8 H 0.4007 0.1881 0.9974 0.061 Uiso 1 1 calc R
C9 C 0.4426(2) 0.08779(17) 0.95538(16) 0.0525(7) Uani 1 1 d .
H9 H 0.3895 0.0600 0.9777 0.063 Uiso 1 1 calc R
C10 C 0.5120(2) 0.05358(15) 0.91228(15) 0.0458(6) Uani 1 1 d .
H10 H 0.5070 0.0016 0.9050 0.055 Uiso 1 1 calc R
C11 C 0.69037(16) 0.29194(12) 0.87320(12) 0.0290(4) Uani 1 1 d .
C12 C 0.64076(19) 0.42286(12) 0.85905(14) 0.0385(5) Uani 1 1 d .
H12 H 0.5966 0.4512 0.8223 0.046 Uiso 1 1 calc R
C13 C 0.7492(2) 0.45571(14) 0.85694(17) 0.0495(6) Uani 1 1 d .
H13A H 0.7940 0.4325 0.8953 0.074 Uiso 1 1 calc R
H13B H 0.7457 0.5091 0.8660 0.074 Uiso 1 1 calc R
H13C H 0.7779 0.4467 0.8082 0.074 Uiso 1 1 calc R
C14 C 0.5919(2) 0.43310(16) 0.93385(17) 0.0569(7) Uani 1 1 d .
H14A H 0.5212 0.4127 0.9319 0.085 Uiso 1 1 calc R
H14B H 0.5890 0.4859 0.9458 0.085 Uiso 1 1 calc R
H14C H 0.6338 0.4073 0.9721 0.085 Uiso 1 1 calc R
C15 C 0.5736(2) 0.32634(14) 0.76732(14) 0.0429(6) Uani 1 1 d .
H15 H 0.5767 0.2715 0.7601 0.051 Uiso 1 1 calc R
C16 C 0.4597(2) 0.34683(19) 0.7759(2) 0.0655(9) Uani 1 1 d .
H16A H 0.4336 0.3229 0.8203 0.098 Uiso 1 1 calc R
H16B H 0.4188 0.3301 0.7323 0.098 Uiso 1 1 calc R
H16C H 0.4533 0.4006 0.7807 0.098 Uiso 1 1 calc R
C17 C 0.6205(3) 0.36211(17) 0.69964(15) 0.0611(8) Uani 1 1 d .
H17A H 0.6227 0.4159 0.7063 0.092 Uiso 1 1 calc R
H17B H 0.5776 0.3501 0.6554 0.092 Uiso 1 1 calc R
H17C H 0.6912 0.3434 0.6938 0.092 Uiso 1 1 calc R
C18 C 1.03308(17) 0.22051(12) 0.87703(12) 0.0326(5) Uani 1 1 d .
C19 C 1.03320(16) 0.29243(12) 0.83462(12) 0.0300(4) Uani 1 1 d .
C20 C 0.95827(16) 0.30383(13) 0.77896(12) 0.0327(5) Uani 1 1 d .
C21 C 0.96114(17) 0.37476(13) 0.74407(13) 0.0365(5) Uani 1 1 d .
H21 H 0.9114 0.3851 0.7054 0.044 Uiso 1 1 calc R
C22 C 1.03158(18) 0.42823(13) 0.76355(13) 0.0392(5) Uani 1 1 d .
H22 H 1.0291 0.4746 0.7387 0.047 Uiso 1 1 calc R
C23 C 1.10809(18) 0.41579(13) 0.82004(13) 0.0366(5) Uani 1 1 d .
C24 C 1.10917(17) 0.34639(13) 0.85715(12) 0.0335(5) Uani 1 1 d .
C25 C 1.18474(19) 0.33520(16) 0.91514(14) 0.0446(6) Uani 1 1 d .
H25 H 1.1861 0.2896 0.9414 0.053 Uiso 1 1 calc R
C26 C 1.2560(2) 0.38922(18) 0.93397(17) 0.0583(7) Uani 1 1 d .
H26 H 1.3060 0.3808 0.9730 0.070 Uiso 1 1 calc R
C27 C 1.2552(2) 0.45649(17) 0.89602(18) 0.0601(8) Uani 1 1 d .
H27 H 1.3054 0.4933 0.9089 0.072 Uiso 1 1 calc R
C28 C 1.1833(2) 0.46975(15) 0.84089(16) 0.0496(6) Uani 1 1 d .
H28 H 1.1835 0.5160 0.8159 0.060 Uiso 1 1 calc R
C29 C 1.1004(2) 0.09517(14) 0.89886(15) 0.0443(6) Uani 1 1 d .
H29 H 1.1541 0.0637 0.8754 0.053 Uiso 1 1 calc R
C30 C 1.1380(2) 0.10756(17) 0.97838(15) 0.0534(7) Uani 1 1 d .
H30A H 1.2001 0.1389 0.9793 0.080 Uiso 1 1 calc R
H30B H 1.1549 0.0598 1.0015 0.080 Uiso 1 1 calc R
H30C H 1.0831 0.1319 1.0057 0.080 Uiso 1 1 calc R
C31 C 0.9981(2) 0.05216(16) 0.89264(19) 0.0582(7) Uani 1 1 d .
H31A H 0.9426 0.0815 0.9141 0.087 Uiso 1 1 calc R
H31B H 1.0056 0.0052 0.9194 0.087 Uiso 1 1 calc R
H31C H 0.9804 0.0422 0.8404 0.087 Uiso 1 1 calc R
C32 C 1.1551(2) 0.16870(14) 0.78755(14) 0.0440(6) Uani 1 1 d .
H32 H 1.1390 0.2173 0.7634 0.053 Uiso 1 1 calc R
C33 C 1.2714(2) 0.16682(19) 0.80460(17) 0.0605(8) Uani 1 1 d .
H33A H 1.2903 0.2069 0.8391 0.091 Uiso 1 1 calc R
H33B H 1.3086 0.1732 0.7587 0.091 Uiso 1 1 calc R
H33C H 1.2903 0.1192 0.8271 0.091 Uiso 1 1 calc R
C34 C 1.1219(3) 0.10880(19) 0.73312(17) 0.0653(8) Uani 1 1 d .
H34A H 1.1394 0.0602 0.7541 0.098 Uiso 1 1 calc R
H34B H 1.1580 0.1156 0.6868 0.098 Uiso 1 1 calc R
H34C H 1.0466 0.1118 0.7232 0.098 Uiso 1 1 calc R
C35 C 0.8386(3) 0.2079(3) 0.63157(18) 0.0901(14) Uani 1 1 d .
H35A H 0.7858 0.1686 0.6237 0.108 Uiso 1 1 calc R
H35B H 0.8120 0.2528 0.6059 0.108 Uiso 1 1 calc R
C36 C 0.9347(3) 0.1845(2) 0.59570(19) 0.0796(10) Uani 1 1 d .
H36A H 0.9910 0.2191 0.6087 0.119 Uiso 1 1 calc R
H36B H 0.9227 0.1840 0.5418 0.119 Uiso 1 1 calc R
H36C H 0.9541 0.1347 0.6127 0.119 Uiso 1 1 calc R
C37 C 0.7939(2) 0.11469(15) 1.04750(18) 0.0579(7) Uani 1 1 d .
H37A H 0.8606 0.0895 1.0598 0.070 Uiso 1 1 calc R
H37B H 0.7690 0.0986 0.9976 0.070 Uiso 1 1 calc R
C38 C 0.7163(4) 0.0970(2) 1.1027(3) 0.120(2) Uani 1 1 d .
H38A H 0.7467 0.0625 1.1402 0.144 Uiso 1 1 calc R
H38B H 0.6552 0.0729 1.0784 0.144 Uiso 1 1 calc R
C39 C 0.6853(3) 0.1642(2) 1.1379(3) 0.0920(14) Uani 1 1 d .
H39A H 0.6085 0.1679 1.1381 0.110 Uiso 1 1 calc R
H39B H 0.7130 0.1662 1.1896 0.110 Uiso 1 1 calc R
C40 C 0.7285(2) 0.22439(16) 1.09429(17) 0.0547(7) Uani 1 1 d .
H40A H 0.6733 0.2475 1.0625 0.066 Uiso 1 1 calc R
H40B H 0.7593 0.2628 1.1274 0.066 Uiso 1 1 calc R
C41 C 0.9536(2) 0.40426(14) 1.02801(16) 0.0490(6) Uani 1 1 d .
H41A H 0.8939 0.4384 1.0315 0.059 Uiso 1 1 calc R
H41B H 0.9781 0.4053 0.9767 0.059 Uiso 1 1 calc R
C42 C 1.0406(2) 0.42651(18) 1.08236(18) 0.0610(8) Uani 1 1 d .
H42A H 1.1088 0.4251 1.0586 0.073 Uiso 1 1 calc R
H42B H 1.0290 0.4769 1.1018 0.073 Uiso 1 1 calc R
C43 C 1.0360(3) 0.3696(2) 1.14360(19) 0.0702(9) Uani 1 1 d .
H43A H 0.9870 0.3848 1.1818 0.084 Uiso 1 1 calc R
H43B H 1.1055 0.3612 1.1673 0.084 Uiso 1 1 calc R
C44 C 0.9982(3) 0.30293(18) 1.10290(19) 0.0681(9) Uani 1 1 d .
H44A H 1.0563 0.2773 1.0791 0.082 Uiso 1 1 calc R
H44B H 0.9645 0.2680 1.1368 0.082 Uiso 1 1 calc R

loop_
_atom_site_aniso_label
_atom_site_aniso_U_11
_atom_site_aniso_U_22
_atom_site_aniso_U_33
_atom_site_aniso_U_23
_atom_site_aniso_U_13
_atom_site_aniso_U_12
Zn1 0.03912(16) 0.04481(18) 0.03442(15) -0.00250(12) 0.00661(11) -0.00636(12)
Li1 0.0351(19) 0.0306(19) 0.039(2) 0.0037(16) 0.0039(16) 0.0007(15)
O1 0.0368(8) 0.0293(8) 0.0340(8) -0.0023(6) -0.0034(6) -0.0028(6)
O2 0.0387(9) 0.0425(10) 0.0414(9) 0.0114(7) 0.0140(7) 0.0056(7)
O3 0.0539(10) 0.0314(9) 0.0548(10) 0.0045(8) 0.0209(8) 0.0013(8)
O4 0.0620(11) 0.0335(9) 0.0568(11) 0.0058(8) -0.0250(9) -0.0063(8)
N1 0.0362(9) 0.0244(9) 0.0364(10) -0.0017(7) -0.0046(8) -0.0014(7)
N2 0.0411(10) 0.0297(10) 0.0389(10) 0.0094(8) 0.0100(8) 0.0081(8)
C1 0.0330(10) 0.0243(10) 0.0291(10) 0.0008(8) -0.0033(8) -0.0040(8)
C2 0.0346(11) 0.0272(11) 0.0333(11) -0.0022(9) -0.0028(9) -0.0026(9)
C3 0.0423(12) 0.0293(12) 0.0426(13) -0.0087(10) -0.0028(10) 0.0005(10)
C4 0.0486(13) 0.0232(11) 0.0485(13) -0.0029(10) -0.0095(11) -0.0032(10)
C5 0.0406(12) 0.0294(12) 0.0378(12) 0.0035(9) -0.0085(10) -0.0096(9)
C6 0.0328(10) 0.0289(11) 0.0332(11) 0.0021(9) -0.0028(9) -0.0052(9)
C7 0.0388(12) 0.0396(13) 0.0427(13) -0.0021(11) 0.0060(10) -0.0073(10)
C8 0.0432(14) 0.0585(18) 0.0512(15) 0.0002(13) 0.0118(12) -0.0097(12)
C9 0.0474(14) 0.0558(17) 0.0545(16) 0.0123(13) 0.0040(13) -0.0223(13)
C10 0.0504(14) 0.0350(13) 0.0515(15) 0.0091(11) -0.0065(12) -0.0161(11)
C11 0.0293(10) 0.0269(11) 0.0308(10) -0.0017(8) 0.0043(8) -0.0036(8)
C12 0.0443(13) 0.0240(11) 0.0468(13) -0.0027(10) -0.0043(11) 0.0009(9)
C13 0.0555(15) 0.0280(13) 0.0649(17) 0.0034(12) -0.0004(13) -0.0097(11)
C14 0.0644(18) 0.0416(15) 0.0654(18) -0.0159(13) 0.0128(15) 0.0032(13)
C15 0.0507(14) 0.0312(12) 0.0455(13) -0.0026(10) -0.0163(11) 0.0007(11)
C16 0.0500(16) 0.061(2) 0.084(2) -0.0077(17) -0.0267(16) 0.0017(14)
C17 0.092(2) 0.0491(17) 0.0412(14) 0.0059(13) -0.0131(15) 0.0013(16)
C18 0.0300(10) 0.0317(12) 0.0363(11) 0.0039(9) 0.0036(9) 0.0011(9)
C19 0.0296(10) 0.0276(11) 0.0333(11) 0.0021(9) 0.0097(9) 0.0040(8)
C20 0.0319(11) 0.0306(11) 0.0362(11) 0.0036(9) 0.0106(9) 0.0028(9)
C21 0.0343(11) 0.0362(13) 0.0394(12) 0.0056(10) 0.0063(9) 0.0067(10)
C22 0.0457(13) 0.0282(12) 0.0446(13) 0.0072(10) 0.0122(11) 0.0051(10)
C23 0.0379(12) 0.0292(12) 0.0434(12) -0.0019(10) 0.0115(10) 0.0000(9)
C24 0.0314(10) 0.0325(12) 0.0371(11) 0.0004(9) 0.0087(9) 0.0023(9)
C25 0.0416(13) 0.0471(15) 0.0450(14) 0.0032(11) 0.0012(11) -0.0010(11)
C26 0.0485(15) 0.067(2) 0.0589(17) -0.0038(15) -0.0080(13) -0.0056(14)
C27 0.0522(16) 0.0535(18) 0.075(2) -0.0124(15) 0.0018(15) -0.0190(14)
C28 0.0505(15) 0.0343(14) 0.0645(17) -0.0007(12) 0.0087(13) -0.0057(11)
C29 0.0475(14) 0.0321(13) 0.0536(15) 0.0131(11) 0.0074(12) 0.0080(11)
C30 0.0540(15) 0.0541(17) 0.0520(15) 0.0230(13) 0.0026(13) 0.0071(13)
C31 0.0613(17) 0.0367(15) 0.077(2) 0.0152(14) 0.0022(15) -0.0053(13)
C32 0.0532(14) 0.0396(14) 0.0403(13) 0.0067(11) 0.0147(11) 0.0169(11)
C33 0.0520(16) 0.068(2) 0.0627(18) 0.0114(15) 0.0223(14) 0.0090(14)
C34 0.079(2) 0.067(2) 0.0509(16) -0.0080(15) 0.0076(15) 0.0231(17)
C35 0.069(2) 0.159(4) 0.0434(16) -0.021(2) 0.0174(15) -0.044(2)
C36 0.094(3) 0.095(3) 0.0501(18) -0.0019(18) 0.0092(18) -0.001(2)
C37 0.0680(18) 0.0340(14) 0.0720(19) 0.0024(13) 0.0061(15) -0.0026(13)
C38 0.168(5) 0.058(2) 0.141(4) -0.012(3) 0.087(4) -0.050(3)
C39 0.088(3) 0.081(3) 0.111(3) 0.039(2) 0.056(2) 0.014(2)
C40 0.0622(17) 0.0488(17) 0.0548(16) 0.0025(13) 0.0264(14) 0.0070(13)
C41 0.0614(16) 0.0324(13) 0.0530(15) 0.0010(11) 0.0001(13) -0.0001(12)
C42 0.0580(17) 0.0513(18) 0.074(2) -0.0145(15) 0.0068(15) -0.0133(14)
C43 0.067(2) 0.075(2) 0.066(2) -0.0058(17) -0.0232(16) -0.0057(17)
C44 0.081(2) 0.0511(18) 0.070(2) 0.0132(16) -0.0357(17) -0.0022(16)

loop_
_atom_type_symbol
_atom_type_description
_atom_type_scat_dispersion_real
_atom_type_scat_dispersion_imag
_atom_type_scat_source
C C 0.0033 0.0016 'International Tables Vol C Tables 4.2.6.8 and 6.1.1.4'
H H 0.0000 0.0000 'International Tables Vol C Tables 4.2.6.8 and 6.1.1.4'
Li Li -0.0003 0.0001 'International Tables Vol C Tables 4.2.6.8 and 6.1.1.4'
N N 0.0061 0.0033 'International Tables Vol C Tables 4.2.6.8 and 6.1.1.4'
O O 0.0106 0.0060 'International Tables Vol C Tables 4.2.6.8 and 6.1.1.4'
Zn Zn 0.2839 1.4301 'International Tables Vol C Tables 4.2.6.8 and 6.1.1.4'

loop_
_geom_angle_atom_site_label_1
_geom_angle_atom_site_label_2
_geom_angle_atom_site_label_3
_geom_angle
C2 Zn1 C20 124.22(9)
C2 Zn1 C35 116.78(12)
C20 Zn1 C35 118.95(12)
O2 Li1 O1 128.0(2)
O2 Li1 O4 105.8(2)
O1 Li1 O4 106.7(2)
O2 Li1 O3 108.7(2)
O1 Li1 O3 107.35(19)
O4 Li1 O3 95.38(19)
C11 O1 Li1 132.38(19)
C18 O2 Li1 140.13(19)
C37 O3 C40 109.1(2)
C37 O3 Li1 130.0(2)
C40 O3 Li1 114.71(19)
C41 O4 C44 108.8(2)
C41 O4 Li1 122.26(19)
C44 O4 Li1 118.1(2)
C11 N1 C15 122.09(18)
C11 N1 C12 120.65(18)
C15 N1 C12 117.25(18)
C18 N2 C32 122.48(19)
C18 N2 C29 120.26(19)
C32 N2 C29 117.20(19)
C2 C1 C6 123.6(2)
C2 C1 C11 119.71(19)
C6 C1 C11 116.43(19)
C1 C2 C3 114.9(2)
C1 C2 Zn1 127.34(16)
C3 C2 Zn1 117.35(17)
C4 C3 C2 124.0(2)
C4 C3 H3 118.0
C2 C3 H3 118.0
C3 C4 C5 120.7(2)
C3 C4 H4 119.7
C5 C4 H4 119.7
C10 C5 C6 118.8(2)
C10 C5 C4 122.8(2)
C6 C5 C4 118.5(2)
C5 C6 C1 118.3(2)
C5 C6 C7 118.2(2)
C1 C6 C7 123.6(2)
C8 C7 C6 120.9(2)
C8 C7 H7 119.5
C6 C7 H7 119.5
C7 C8 C9 120.8(3)
C7 C8 H8 119.6
C9 C8 H8 119.6
C10 C9 C8 119.9(2)
C10 C9 H9 120.1
C8 C9 H9 120.1
C9 C10 C5 121.5(2)
C9 C10 H10 119.3
C5 C10 H10 119.3
O1 C11 N1 120.59(19)
O1 C11 C1 118.97(19)
N1 C11 C1 120.41(18)
N1 C12 C13 112.9(2)
N1 C12 C14 111.3(2)
C13 C12 C14 112.6(2)
N1 C12 H12 106.5
C13 C12 H12 106.5
C14 C12 H12 106.5
C12 C13 H13A 109.5
C12 C13 H13B 109.5
H13A C13 H13B 109.5
C12 C13 H13C 109.5
H13A C13 H13C 109.5
H13B C13 H13C 109.5
C12 C14 H14A 109.5
C12 C14 H14B 109.5
H14A C14 H14B 109.5
C12 C14 H14C 109.5
H14A C14 H14C 109.5
H14B C14 H14C 109.5
N1 C15 C16 111.5(2)
N1 C15 C17 110.5(2)
C16 C15 C17 112.7(2)
N1 C15 H15 107.3
C16 C15 H15 107.3
C17 C15 H15 107.3
C15 C16 H16A 109.5
C15 C16 H16B 109.5
H16A C16 H16B 109.5
C15 C16 H16C 109.5
H16A C16 H16C 109.5
H16B C16 H16C 109.5
C15 C17 H17A 109.5
C15 C17 H17B 109.5
H17A C17 H17B 109.5
C15 C17 H17C 109.5
H17A C17 H17C 109.5
H17B C17 H17C 109.5
O2 C18 N2 121.1(2)
O2 C18 C19 119.76(19)
N2 C18 C19 119.13(19)
C20 C19 C24 123.8(2)
C20 C19 C18 119.0(2)
C24 C19 C18 117.13(19)
C19 C20 C21 115.2(2)
C19 C20 Zn1 126.55(17)
C21 C20 Zn1 118.22(17)
C22 C21 C20 123.3(2)
C22 C21 H21 118.3
C20 C21 H21 118.3
C21 C22 C23 121.0(2)
C21 C22 H22 119.5
C23 C22 H22 119.5
C28 C23 C24 119.1(2)
C28 C23 C22 122.4(2)
C24 C23 C22 118.5(2)
C19 C24 C23 118.2(2)
C19 C24 C25 123.8(2)
C23 C24 C25 118.0(2)
C26 C25 C24 121.0(3)
C26 C25 H25 119.5
C24 C25 H25 119.5
C25 C26 C27 120.3(3)
C25 C26 H26 119.9
C27 C26 H26 119.9
C28 C27 C26 120.5(3)
C28 C27 H27 119.7
C26 C27 H27 119.7
C27 C28 C23 121.0(3)
C27 C28 H28 119.5
C23 C28 H28 119.5
N2 C29 C30 112.4(2)
N2 C29 C31 111.4(2)
C30 C29 C31 112.9(2)
N2 C29 H29 106.5
C30 C29 H29 106.5
C31 C29 H29 106.5
C29 C30 H30A 109.5
C29 C30 H30B 109.5
H30A C30 H30B 109.5
C29 C30 H30C 109.5
H30A C30 H30C 109.5
H30B C30 H30C 109.5
C29 C31 H31A 109.5
C29 C31 H31B 109.5
H31A C31 H31B 109.5
C29 C31 H31C 109.5
H31A C31 H31C 109.5
H31B C31 H31C 109.5
N2 C32 C33 112.0(2)
N2 C32 C34 111.2(2)
C33 C32 C34 111.7(2)
N2 C32 H32 107.2
C33 C32 H32 107.2
C34 C32 H32 107.2
C32 C33 H33A 109.5
C32 C33 H33B 109.5
H33A C33 H33B 109.5
C32 C33 H33C 109.5
H33A C33 H33C 109.5
H33B C33 H33C 109.5
C32 C34 H34A 109.5
C32 C34 H34B 109.5
H34A C34 H34B 109.5
C32 C34 H34C 109.5
H34A C34 H34C 109.5
H34B C34 H34C 109.5
C36 C35 Zn1 116.8(3)
C36 C35 H35A 108.1
Zn1 C35 H35A 108.1
C36 C35 H35B 108.1
Zn1 C35 H35B 108.1
H35A C35 H35B 107.3
C35 C36 H36A 109.5
C35 C36 H36B 109.5
H36A C36 H36B 109.5
C35 C36 H36C 109.5
H36A C36 H36C 109.5
H36B C36 H36C 109.5
O3 C37 C38 106.3(3)
O3 C37 H37A 110.5
C38 C37 H37A 110.5
O3 C37 H37B 110.5
C38 C37 H37B 110.5
H37A C37 H37B 108.7
C37 C38 C39 108.8(3)
C37 C38 H38A 109.9
C39 C38 H38A 109.9
C37 C38 H38B 109.9
C39 C38 H38B 109.9
H38A C38 H38B 108.3
C40 C39 C38 105.9(3)
C40 C39 H39A 110.6
C38 C39 H39A 110.6
C40 C39 H39B 110.6
C38 C39 H39B 110.6
H39A C39 H39B 108.7
O3 C40 C39 107.1(2)
O3 C40 H40A 110.3
C39 C40 H40A 110.3
O3 C40 H40B 110.3
C39 C40 H40B 110.3
H40A C40 H40B 108.6
O4 C41 C42 106.2(2)
O4 C41 H41A 110.5
C42 C41 H41A 110.5
O4 C41 H41B 110.5
C42 C41 H41B 110.5
H41A C41 H41B 108.7
C43 C42 C41 104.3(2)
C43 C42 H42A 110.9
C41 C42 H42A 110.9
C43 C42 H42B 110.9
C41 C42 H42B 110.9
H42A C42 H42B 108.9
C42 C43 C44 102.1(3)
C42 C43 H43A 111.3
C44 C43 H43A 111.3
C42 C43 H43B 111.3
C44 C43 H43B 111.3
H43A C43 H43B 109.2
O4 C44 C43 104.8(3)
O4 C44 H44A 110.8
C43 C44 H44A 110.8
O4 C44 H44B 110.8
C43 C44 H44B 110.8
H44A C44 H44B 108.9

loop_
_geom_bond_atom_site_label_1
_geom_bond_atom_site_label_2
_geom_bond_distance
Zn1 C2 2.013(2)
Zn1 C20 2.021(2)
Zn1 C35 2.031(3)
Li1 O2 1.890(4)
Li1 O1 1.907(4)
Li1 O4 1.970(4)
Li1 O3 1.974(4)
O1 C11 1.248(3)
O2 C18 1.241(3)
O3 C37 1.420(3)
O3 C40 1.434(3)
O4 C41 1.433(3)
O4 C44 1.442(3)
N1 C11 1.341(3)
N1 C15 1.481(3)
N1 C12 1.491(3)
N2 C18 1.343(3)
N2 C32 1.481(3)
N2 C29 1.484(3)
C1 C2 1.389(3)
C1 C6 1.431(3)
C1 C11 1.506(3)
C2 C3 1.430(3)
C3 C4 1.359(3)
C3 H3 0.9500
C4 C5 1.411(4)
C4 H4 0.9500
C5 C10 1.420(3)
C5 C6 1.426(3)
C6 C7 1.416(3)
C7 C8 1.370(3)
C7 H7 0.9500
C8 C9 1.403(4)
C8 H8 0.9500
C9 C10 1.354(4)
C9 H9 0.9500
C10 H10 0.9500
C12 C13 1.518(3)
C12 C14 1.522(4)
C12 H12 1.0000
C13 H13A 0.9800
C13 H13B 0.9800
C13 H13C 0.9800
C14 H14A 0.9800
C14 H14B 0.9800
C14 H14C 0.9800
C15 C16 1.525(4)
C15 C17 1.526(4)
C15 H15 1.0000
C16 H16A 0.9800
C16 H16B 0.9800
C16 H16C 0.9800
C17 H17A 0.9800
C17 H17B 0.9800
C17 H17C 0.9800
C18 C19 1.509(3)
C19 C20 1.384(3)
C19 C24 1.430(3)
C20 C21 1.430(3)
C21 C22 1.363(3)
C21 H21 0.9500
C22 C23 1.411(3)
C22 H22 0.9500
C23 C28 1.416(3)
C23 C24 1.422(3)
C24 C25 1.419(3)
C25 C26 1.374(4)
C25 H25 0.9500
C26 C27 1.396(4)
C26 H26 0.9500
C27 C28 1.357(4)
C27 H27 0.9500
C28 H28 0.9500
C29 C30 1.517(4)
C29 C31 1.530(4)
C29 H29 1.0000
C30 H30A 0.9800
C30 H30B 0.9800
C30 H30C 0.9800
C31 H31A 0.9800
C31 H31B 0.9800
C31 H31C 0.9800
C32 C33 1.516(4)
C32 C34 1.515(4)
C32 H32 1.0000
C33 H33A 0.9800
C33 H33B 0.9800
C33 H33C 0.9800
C34 H34A 0.9800
C34 H34B 0.9800
C34 H34C 0.9800
C35 C36 1.477(5)
C35 H35A 0.9900
C35 H35B 0.9900
C36 H36A 0.9800
C36 H36B 0.9800
C36 H36C 0.9800
C37 C38 1.471(5)
C37 H37A 0.9900
C37 H37B 0.9900
C38 C39 1.435(6)
C38 H38A 0.9900
C38 H38B 0.9900
C39 C40 1.464(4)
C39 H39A 0.9900
C39 H39B 0.9900
C40 H40A 0.9900
C40 H40B 0.9900
C41 C42 1.517(4)
C41 H41A 0.9900
C41 H41B 0.9900
C42 C43 1.513(5)
C42 H42A 0.9900
C42 H42B 0.9900
C43 C44 1.486(5)
C43 H43A 0.9900
C43 H43B 0.9900
C44 H44A 0.9900
C44 H44B 0.9900
